data_4084289
loop_
_publ_author_name
'Flowers, Sarah E.'
'Cossairt, Brandi M.'

_publ_section_title
;
 Mono- and Dimetalation of a Tridentate Bisimidazole-Phosphine Ligand
;
_journal_issue 17
_journal_name_full Organometallics
_journal_page_first 4341
_journal_paper_doi 10.1021/om500592u
_journal_volume 33
_journal_year 2014
_chemical_absolute_configuration ad
_chemical_formula_moiety 'C38 H46 N4 P Ru, 0.31(C4 H10 O), 0.69(C4 H8 O), Cl'
_chemical_formula_sum 'C42 H54.63 Cl N4 O P Ru'
_chemical_formula_weight 799.02
_chemical_name_common sef1_99a
_chemical_name_systematic
;
 sef1_99a
;
_space_group_IT_number 4
_symmetry_cell_setting monoclinic
_symmetry_Int_Tables_number 4
_symmetry_space_group_name_Hall 'P 2yb'
_symmetry_space_group_name_H-M 'P 1 21 1'
_atom_sites_solution_hydrogens geom
_atom_sites_solution_primary direct
_atom_sites_solution_secondary difmap
_audit_conform_dict_location ftp://ftp.iucr.org/pub/cif_core.dic
_audit_conform_dict_name cif_core.dic
_audit_conform_dict_version 2.4
_audit_creation_date 2013-11-14T11:47:50-00:00
_audit_creation_method 'WinGX routine CIF_UPDATE'
_cell_angle_alpha 90
_cell_angle_beta 92.634(7)
_cell_angle_gamma 90
_cell_formula_units_Z 4
_cell_length_a 16.1738(18)
_cell_length_b 13.9542(15)
_cell_length_c 17.0592(18)
_cell_measurement_reflns_used 1205
_cell_measurement_temperature 100(2)
_cell_measurement_theta_max 20
_cell_measurement_theta_min 3
_cell_volume 3846.1(7)
_computing_cell_refinement 'SAINT (Bruker, 2007)'
_computing_data_collection 'APEX2 (Bruker, 2007)'
_computing_data_reduction 'SAINT (Bruker, 2007)'
_computing_molecular_graphics 'ORTEP-3 for Windows (Farrugia, 1997)'
_computing_publication_material 'SHELXL-97 (Sheldrick, 1997)'
_computing_structure_refinement 'SHELXL-97 (Sheldrick, 2008)'
_computing_structure_solution 'SHELXS97 (Sheldrick, 1997)'
_diffrn_ambient_temperature 100(2)
_diffrn_measured_fraction_theta_full 0.993
_diffrn_measured_fraction_theta_max 0.983
_diffrn_measurement_device_type 'Bruker APEXII CCD area-detector'
_diffrn_measurement_method '\f and \w scans'
_diffrn_radiation_monochromator graphite
_diffrn_radiation_type MoK\a
_diffrn_radiation_wavelength 0.71073
_diffrn_reflns_av_R_equivalents 0.0925
_diffrn_reflns_av_unetI/netI 0.1646
_diffrn_reflns_limit_h_max 20
_diffrn_reflns_limit_h_min -20
_diffrn_reflns_limit_k_max 17
_diffrn_reflns_limit_k_min -17
_diffrn_reflns_limit_l_max 21
_diffrn_reflns_limit_l_min -21
_diffrn_reflns_number 16464
_diffrn_reflns_theta_full 25
_diffrn_reflns_theta_max 26.7
_diffrn_reflns_theta_min 1.89
_diffrn_source 'fine-focus sealed tube'
_exptl_absorpt_coefficient_mu 0.557
_exptl_absorpt_correction_T_max 0.9727
_exptl_absorpt_correction_T_min 0.9464
_exptl_absorpt_correction_type multi-scan
_exptl_absorpt_process_details '(SADABS; Bruker, 2007)'
_exptl_crystal_colour colorless
_exptl_crystal_density_diffrn 1.38
_exptl_crystal_density_method 'not measured'
_exptl_crystal_description prism
_exptl_crystal_F_000 1675.5
_exptl_crystal_size_max 0.1
_exptl_crystal_size_mid 0.07
_exptl_crystal_size_min 0.05
_refine_diff_density_max 1.153
_refine_diff_density_min -0.902
_refine_diff_density_rms 0.132
_refine_ls_abs_structure_details 'Flack H D (1983), Acta Cryst. A39, 876-881'
_refine_ls_abs_structure_Flack 0.44(4)
_refine_ls_extinction_method none
_refine_ls_goodness_of_fit_ref 1.038
_refine_ls_hydrogen_treatment constr
_refine_ls_matrix_type full
_refine_ls_number_parameters 911
_refine_ls_number_reflns 15795
_refine_ls_number_restraints 150
_refine_ls_restrained_S_all 1.037
_refine_ls_R_factor_all 0.1423
_refine_ls_R_factor_gt 0.0876
_refine_ls_shift/su_max 0.003
_refine_ls_shift/su_mean 0
_refine_ls_structure_factor_coef Fsqd
_refine_ls_weighting_details 'calc w=1/[\s^2^(Fo^2^)+(0.0745P)^2^+5.8237P] where P=(Fo^2^+2Fc^2^)/3'
_refine_ls_weighting_scheme calc
_refine_ls_wR_factor_gt 0.1593
_refine_ls_wR_factor_ref 0.1764
_reflns_number_gt 10398
_reflns_number_total 15795
_reflns_threshold_expression >2\s(I)
_cod_data_source_file om500592u_si_001.cif
_cod_data_source_block twin4
_cod_original_sg_symbol_H-M 'P 21'
_cod_database_code 4084289

loop_
_symmetry_equiv_pos_as_xyz
'x, y, z'
'-x, y+1/2, -z'

loop_
_atom_site_label
_atom_site_type_symbol
_atom_site_fract_x
_atom_site_fract_y
_atom_site_fract_z
_atom_site_U_iso_or_equiv
_atom_site_adp_type
_atom_site_occupancy
_atom_site_symmetry_multiplicity
_atom_site_calc_flag
_atom_site_refinement_flags
_atom_site_disorder_assembly
_atom_site_disorder_group
C1 C 0.8271(6) 0.9815(9) 0.9507(6) 0.029(2) Uani 1 1 d U . .
C2 C 0.7517(5) 1.0313(8) 0.9678(5) 0.019(2) Uani 1 1 d U . .
C3 C 0.7018(5) 1.0330(8) 0.8966(5) 0.022(2) Uani 1 1 d . . .
C4 C 0.7457(5) 0.9861(8) 0.8376(6) 0.021(2) Uani 1 1 d . . .
C5 C 0.8236(5) 0.9523(8) 0.8728(6) 0.025(2) Uani 1 1 d . . .
C6 C 0.8920(6) 0.9480(9) 1.0089(7) 0.042(3) Uani 1 1 d . . .
H6A H 0.9455 0.9457 0.9842 0.063 Uiso 1 1 calc R . .
H6B H 0.8778 0.8839 1.0274 0.063 Uiso 1 1 calc R . .
H6C H 0.8955 0.9924 1.0534 0.063 Uiso 1 1 calc R . .
C7 C 0.7266(7) 1.0639(9) 1.0474(6) 0.035(3) Uani 1 1 d . . .
H7A H 0.7757 1.0682 1.083 0.052 Uiso 1 1 calc R . .
H7B H 0.6874 1.0179 1.0681 0.052 Uiso 1 1 calc R . .
H7C H 0.7002 1.1271 1.0427 0.052 Uiso 1 1 calc R . .
C8 C 0.6129(6) 1.0665(8) 0.8893(6) 0.027(2) Uani 1 1 d . . .
H8B H 0.6064 1.1241 0.9213 0.04 Uiso 1 1 calc R . .
H8C H 0.5765 1.0158 0.9076 0.04 Uiso 1 1 calc R . .
H8X H 0.598 1.0813 0.8343 0.04 Uiso 1 1 calc R . .
C9 C 0.7160(6) 0.9636(8) 0.7564(6) 0.031(2) Uani 1 1 d . . .
H9A H 0.6738 1.0103 0.7391 0.047 Uiso 1 1 calc R . .
H9B H 0.692 0.899 0.7548 0.047 Uiso 1 1 calc R . .
H9C H 0.7625 0.9664 0.7216 0.047 Uiso 1 1 calc R . .
C10 C 0.8837(6) 0.8925(9) 0.8324(6) 0.038(3) Uani 1 1 d U . .
H10D H 0.8652 0.8256 0.8321 0.057 Uiso 1 1 calc R . .
H10E H 0.938 0.8972 0.86 0.057 Uiso 1 1 calc R . .
H10F H 0.8878 0.915 0.7783 0.057 Uiso 1 1 calc R . .
C11 C 0.9727(5) 1.1603(8) 1.0299(6) 0.026(2) Uani 1 1 d . . .
C12 C 0.9417(6) 1.1869(9) 1.1031(6) 0.034(2) Uani 1 1 d . . .
H12 H 0.8932 1.2251 1.1049 0.041 Uiso 1 1 calc R . .
C13 C 1.0442(6) 1.1070(9) 1.0307(5) 0.032(2) Uani 1 1 d . . .
H13 H 1.0668 1.0893 0.9824 0.038 Uiso 1 1 calc R . .
C14 C 0.9821(7) 1.1571(10) 1.1713(6) 0.044(3) Uani 1 1 d . . .
H14 H 0.9609 1.1761 1.2199 0.052 Uiso 1 1 calc R . .
C15 C 1.0839(7) 1.0784(9) 1.1008(7) 0.047(3) Uani 1 1 d . . .
H15 H 1.134 1.0429 1.0998 0.056 Uiso 1 1 calc R . .
C16 C 1.0513(7) 1.1014(9) 1.1721(7) 0.046(3) Uani 1 1 d . . .
H16 H 1.0765 1.079 1.2201 0.056 Uiso 1 1 calc R . .
C17 C 0.8873(6) 1.3217(8) 0.9663(6) 0.025(2) Uani 1 1 d . . .
H17A H 0.9212 1.3432 1.0128 0.03 Uiso 1 1 calc R . .
H17B H 0.8969 1.3667 0.9228 0.03 Uiso 1 1 calc R . .
C18 C 0.7955(5) 1.3243(8) 0.9853(5) 0.022(2) Uani 1 1 d U . .
H18A H 0.7851 1.2746 1.025 0.027 Uiso 1 1 calc R . .
H18B H 0.7829 1.3874 1.0085 0.027 Uiso 1 1 calc R . .
C19 C 0.7497(6) 1.2363(8) 0.8643(6) 0.025(2) Uani 1 1 d . . .
C20 C 0.6737(5) 1.3696(9) 0.8928(5) 0.0195(18) Uani 1 1 d U . .
C21 C 0.6443(6) 1.3364(8) 0.8220(5) 0.022(2) Uani 1 1 d . . .
C22 C 0.6410(6) 1.4506(8) 0.9282(5) 0.024(2) Uani 1 1 d . . .
H22 H 0.6619 1.4738 0.9776 0.029 Uiso 1 1 calc R . .
C23 C 0.5828(5) 1.3833(9) 0.7778(5) 0.025(2) Uani 1 1 d . . .
H23 H 0.5651 1.3619 0.7269 0.03 Uiso 1 1 calc R . .
C24 C 0.5758(6) 1.4954(8) 0.8864(6) 0.028(2) Uani 1 1 d . . .
C25 C 0.5481(5) 1.4644(8) 0.8124(6) 0.025(2) Uani 1 1 d . . .
C26 C 0.5368(6) 1.5821(9) 0.9241(6) 0.037(3) Uani 1 1 d . . .
H26A H 0.5632 1.5928 0.9762 0.055 Uiso 1 1 calc R . .
H26B H 0.4775 1.5707 0.929 0.055 Uiso 1 1 calc R . .
H26C H 0.5446 1.6388 0.8913 0.055 Uiso 1 1 calc R . .
C27 C 0.4816(7) 1.5220(9) 0.7659(6) 0.042(3) Uani 1 1 d . . .
H27A H 0.4689 1.4906 0.7155 0.063 Uiso 1 1 calc R . .
H27B H 0.5021 1.587 0.7568 0.063 Uiso 1 1 calc R . .
H27C H 0.4314 1.5253 0.7959 0.063 Uiso 1 1 calc RD . .
C28 C 1.0089(6) 1.2231(8) 0.8794(6) 0.028(2) Uani 1 1 d . . .
H28A H 1.0004 1.2827 0.8487 0.033 Uiso 1 1 calc R . .
H28B H 1.059 1.2315 0.9143 0.033 Uiso 1 1 calc R . .
C29 C 1.0219(6) 1.1410(8) 0.8246(6) 0.032(2) Uani 1 1 d U . .
H29A H 1.0757 1.1489 0.7998 0.038 Uiso 1 1 calc R . .
H29B H 1.0239 1.0803 0.8547 0.038 Uiso 1 1 calc R . .
C30 C 0.8757(5) 1.1375(8) 0.7758(5) 0.021(2) Uani 1 1 d U . .
C31 C 0.9731(7) 1.1443(8) 0.6851(6) 0.034(3) Uani 1 1 d . . .
C32 C 0.8971(6) 1.1485(8) 0.6431(6) 0.026(2) Uani 1 1 d U . .
C33 C 1.0461(7) 1.1436(8) 0.6439(7) 0.039(3) Uani 1 1 d . . .
H33 H 1.0987 1.1386 0.6707 0.047 Uiso 1 1 calc R . .
C34 C 0.8896(7) 1.1556(9) 0.5611(7) 0.041(3) Uani 1 1 d . . .
H34 H 0.8373 1.1611 0.5338 0.05 Uiso 1 1 calc R . .
C35 C 1.0390(7) 1.1505(9) 0.5619(7) 0.035(3) Uani 1 1 d U . .
C36 C 0.9618(8) 1.1542(9) 0.5228(7) 0.043(3) Uani 1 1 d . . .
C37 C 1.1166(8) 1.1506(10) 0.5168(8) 0.063(4) Uani 1 1 d . . .
H37A H 1.1151 1.2044 0.4798 0.094 Uiso 1 1 calc R . .
H37B H 1.1206 1.0903 0.4878 0.094 Uiso 1 1 calc R . .
H37C H 1.1648 1.1572 0.5534 0.094 Uiso 1 1 calc R . .
C38 C 0.9585(8) 1.1599(9) 0.4339(7) 0.051(3) Uani 1 1 d . . .
H38A H 0.9007 1.1572 0.4141 0.076 Uiso 1 1 calc R . .
H38B H 0.9891 1.1059 0.4127 0.076 Uiso 1 1 calc R . .
H38C H 0.9834 1.2203 0.4175 0.076 Uiso 1 1 calc R . .
C39 C 0.4324(6) 0.7389(8) 0.6588(6) 0.028(2) Uani 1 1 d . . .
C40 C 0.3476(6) 0.7130(8) 0.6613(5) 0.026(2) Uani 1 1 d U . .
C41 C 0.3178(5) 0.7361(8) 0.7358(5) 0.020(2) Uani 1 1 d . . .
C42 C 0.3842(6) 0.7803(8) 0.7798(6) 0.026(2) Uani 1 1 d . . .
C43 C 0.4550(6) 0.7838(9) 0.7316(6) 0.027(2) Uani 1 1 d . . .
C44 C 0.4890(7) 0.7117(9) 0.5980(6) 0.042(3) Uani 1 1 d . . .
H44A H 0.4581 0.7067 0.5474 0.062 Uiso 1 1 calc R . .
H44B H 0.5144 0.6497 0.6113 0.062 Uiso 1 1 calc R . .
H44C H 0.5323 0.7604 0.5946 0.062 Uiso 1 1 calc R . .
C45 C 0.2990(7) 0.6552(9) 0.5982(6) 0.043(3) Uani 1 1 d . . .
H45A H 0.2406 0.6742 0.5971 0.065 Uiso 1 1 calc R . .
H45B H 0.3037 0.5867 0.6103 0.065 Uiso 1 1 calc R . .
H45C H 0.3216 0.6677 0.5469 0.065 Uiso 1 1 calc R . .
C46 C 0.2364(6) 0.7100(8) 0.7667(6) 0.033(2) Uani 1 1 d . . .
H46A H 0.2437 0.6571 0.8042 0.049 Uiso 1 1 calc RD . .
H46B H 0.1985 0.6902 0.7232 0.049 Uiso 1 1 calc R . .
H46C H 0.2132 0.7656 0.7932 0.049 Uiso 1 1 calc R . .
C47 C 0.3854(7) 0.8097(9) 0.8651(5) 0.035(3) Uani 1 1 d . . .
H47A H 0.4042 0.7557 0.898 0.052 Uiso 1 1 calc R . .
H47B H 0.3295 0.8286 0.8789 0.052 Uiso 1 1 calc R . .
H47C H 0.4232 0.864 0.8736 0.052 Uiso 1 1 calc R . .
C48 C 0.5397(6) 0.8153(9) 0.7572(7) 0.037(3) Uani 1 1 d . . .
H48A H 0.5365 0.8762 0.7855 0.056 Uiso 1 1 calc R . .
H48B H 0.573 0.8237 0.7111 0.056 Uiso 1 1 calc R . .
H48C H 0.5654 0.7667 0.7919 0.056 Uiso 1 1 calc R . .
C49 C 0.4932(6) 0.9342(8) 0.5297(5) 0.027(2) Uani 1 1 d . . .
C50 C 0.4862(5) 0.8761(9) 0.4626(5) 0.024(2) Uani 1 1 d . . .
H50 H 0.4328 0.8585 0.4418 0.029 Uiso 1 1 calc R . .
C51 C 0.5709(6) 0.9571(9) 0.5572(6) 0.033(2) Uani 1 1 d . . .
H51 H 0.5773 0.9939 0.6039 0.04 Uiso 1 1 calc R . .
C52 C 0.5565(6) 0.8434(9) 0.4256(6) 0.034(3) Uani 1 1 d . . .
H52 H 0.551 0.8039 0.3803 0.041 Uiso 1 1 calc R . .
C53 C 0.6408(7) 0.9293(9) 0.5202(6) 0.041(3) Uani 1 1 d . . .
H53 H 0.6938 0.9509 0.5387 0.05 Uiso 1 1 calc R . .
C54 C 0.6329(6) 0.8692(10) 0.4554(6) 0.040(2) Uani 1 1 d . . .
H54 H 0.681 0.8458 0.4318 0.048 Uiso 1 1 calc R . .
C55 C 0.3257(6) 0.9922(9) 0.4996(6) 0.035(3) Uani 1 1 d . . .
H55A H 0.2943 1.051 0.5112 0.042 Uiso 1 1 calc R . .
H55B H 0.3556 1.0037 0.4511 0.042 Uiso 1 1 calc R . .
C56 C 0.2651(6) 0.9092(9) 0.4856(5) 0.029(2) Uani 1 1 d . . .
H56A H 0.2316 0.9203 0.4364 0.035 Uiso 1 1 calc R . .
H56B H 0.2963 0.8487 0.48 0.035 Uiso 1 1 calc R . .
C57 C 0.2348(6) 0.8974(8) 0.6284(5) 0.027(2) Uani 1 1 d . . .
C58 C 0.1230(6) 0.9049(8) 0.5449(6) 0.027(2) Uani 1 1 d . . .
C59 C 0.0950(5) 0.9014(8) 0.6185(6) 0.029(2) Uani 1 1 d . . .
C60 C 0.0678(6) 0.9084(8) 0.4805(7) 0.032(2) Uani 1 1 d . . .
H60 H 0.087 0.91 0.4287 0.038 Uiso 1 1 calc R . .
C61 C 0.0104(6) 0.9029(8) 0.6343(6) 0.031(2) Uani 1 1 d . . .
H61 H -0.0081 0.902 0.6863 0.038 Uiso 1 1 calc R . .
C62 C -0.0150(6) 0.9094(9) 0.4932(6) 0.033(2) Uani 1 1 d U . .
C63 C -0.0448(6) 0.9059(9) 0.5691(7) 0.038(3) Uani 1 1 d . . .
C64 C -0.0781(7) 0.9118(10) 0.4249(7) 0.047(3) Uani 1 1 d . . .
H64A H -0.1074 0.8503 0.4216 0.07 Uiso 1 1 calc R . .
H64B H -0.0499 0.9231 0.3761 0.07 Uiso 1 1 calc R . .
H64C H -0.1179 0.9635 0.4329 0.07 Uiso 1 1 calc R . .
C65 C -0.1350(6) 0.9060(10) 0.5835(7) 0.047(3) Uani 1 1 d . . .
H65A H -0.1593 0.9674 0.5667 0.071 Uiso 1 1 calc R . .
H65B H -0.1429 0.8967 0.6396 0.071 Uiso 1 1 calc R . .
H65C H -0.1622 0.8538 0.5537 0.071 Uiso 1 1 calc R . .
C66 C 0.4313(6) 1.0881(8) 0.6172(5) 0.024(2) Uani 1 1 d . . .
H66A H 0.4738 1.115 0.5835 0.028 Uiso 1 1 calc R . .
H66B H 0.3825 1.1309 0.6137 0.028 Uiso 1 1 calc R . .
C67 C 0.4652(6) 1.0849(9) 0.7008(6) 0.028(2) Uani 1 1 d . . .
H67A H 0.5083 1.0346 0.706 0.034 Uiso 1 1 calc R . .
H67B H 0.4916 1.1472 0.7144 0.034 Uiso 1 1 calc R . .
C68 C 0.3464(6) 0.9923(9) 0.7460(6) 0.025(2) Uani 1 1 d . . .
C69 C 0.3827(5) 1.1220(9) 0.8188(5) 0.024(2) Uani 1 1 d . . .
C70 C 0.3120(5) 1.0805(8) 0.8488(5) 0.020(2) Uani 1 1 d U . .
C71 C 0.4209(6) 1.1999(8) 0.8553(5) 0.025(2) Uani 1 1 d . . .
H71 H 0.4708 1.2253 0.8366 0.03 Uiso 1 1 calc R . .
C72 C 0.2761(5) 1.1220(9) 0.9141(5) 0.028(2) Uani 1 1 d . . .
H72 H 0.2271 1.0956 0.9338 0.033 Uiso 1 1 calc R . .
C73 C 0.3849(6) 1.2394(9) 0.9190(6) 0.032(2) Uani 1 1 d . . .
C74 C 0.3123(6) 1.2010(8) 0.9492(5) 0.026(2) Uani 1 1 d . . .
C75 C 0.4274(7) 1.3245(8) 0.9619(6) 0.037(3) Uani 1 1 d . . .
H75A H 0.4745 1.3461 0.9324 0.056 Uiso 1 1 calc R . .
H75B H 0.4469 1.3045 1.0146 0.056 Uiso 1 1 calc R . .
H75C H 0.3877 1.3772 0.9659 0.056 Uiso 1 1 calc R . .
C76 C 0.2754(6) 1.2451(9) 1.0219(7) 0.041(3) Uani 1 1 d . . .
H76A H 0.2703 1.3146 1.0149 0.061 Uiso 1 1 calc R . .
H76B H 0.3117 1.2315 1.0681 0.061 Uiso 1 1 calc R . .
H76C H 0.2206 1.2174 1.0292 0.061 Uiso 1 1 calc R . .
N1 N 0.9563(4) 1.1356(7) 0.7640(4) 0.0231(18) Uani 1 1 d U . .
N2 N 0.8399(5) 1.1434(7) 0.7011(5) 0.035(2) Uani 1 1 d . . .
H2B H 0.786 1.1439 0.6912 0.042 Uiso 1 1 calc R . .
N3 N 0.7404(4) 1.3087(7) 0.9178(4) 0.0215(17) Uani 1 1 d U . .
N4 N 0.6925(4) 1.2546(7) 0.8056(4) 0.0197(17) Uani 1 1 d . . .
H4B H 0.686 1.22 0.7626 0.024 Uiso 1 1 calc R . .
N5 N 0.4022(5) 1.0656(8) 0.7544(5) 0.0259(19) Uani 1 1 d . . .
N7 N 0.2092(4) 0.9008(7) 0.5528(4) 0.0218(18) Uani 1 1 d . . .
N8 N 0.1667(4) 0.8959(7) 0.6685(4) 0.0223(18) Uani 1 1 d . . .
H8 H 0.1662 0.892 0.7199 0.027 Uiso 1 1 calc R . .
N6 N 0.2914(5) 1.0032(7) 0.8036(5) 0.0286(19) Uani 1 1 d . . .
H6E H 0.2486 0.9655 0.8105 0.034 Uiso 1 1 calc R . .
P1 P 0.91975(15) 1.2026(6) 0.93863(16) 0.0245(6) Uani 1 1 d . . .
P2 P 0.40118(15) 0.9681(6) 0.58120(15) 0.0250(6) Uani 1 1 d . . .
Cl1 Cl 0.12408(14) 0.9203(6) 0.84724(14) 0.0289(5) Uani 1 1 d . . .
Cl2 Cl 0.65288(15) 1.1861(6) 0.63473(14) 0.0312(6) Uani 1 1 d . . .
Ru1 Ru 0.81842(4) 1.1152(5) 0.87761(4) 0.02127(19) Uani 1 1 d . . .
Ru2 Ru 0.35260(4) 0.8728(5) 0.67494(4) 0.02181(18) Uani 1 1 d . . .
O1 O 0.1507(9) 0.3412(11) 0.7677(11) 0.0529(18) Uiso 0.38 1 d PD A 1
C81 C 0.1726(11) 0.4438(12) 0.7732(16) 0.0529(18) Uiso 0.38 1 d PD A 1
H81A H 0.131 0.4815 0.742 0.064 Uiso 0.38 1 calc PR A 1
H81B H 0.1707 0.4646 0.8286 0.064 Uiso 0.38 1 calc PR A 1
C82 C 0.2535(12) 0.4634(13) 0.7455(17) 0.0529(18) Uiso 0.38 1 d PD A 1
H82A H 0.2836 0.5112 0.7788 0.064 Uiso 0.38 1 calc PRD A 1
H82B H 0.2507 0.4859 0.6904 0.064 Uiso 0.38 1 calc PR A 1
C83 C 0.2954(11) 0.3580(14) 0.7536(17) 0.0529(18) Uiso 0.38 1 d PD A 1
H83A H 0.337 0.3472 0.7138 0.064 Uiso 0.38 1 calc PR A 1
H83B H 0.3211 0.3471 0.8067 0.064 Uiso 0.38 1 calc PR A 1
C84 C 0.2217(15) 0.2990(15) 0.7391(16) 0.0529(18) Uiso 0.38 1 d PD A 1
H84A H 0.2132 0.2884 0.6819 0.064 Uiso 0.38 1 calc PR A 1
H84B H 0.2305 0.2357 0.7644 0.064 Uiso 0.38 1 calc PR A 1
O2 O 0.298(3) 0.370(2) 0.838(3) 0.0529(18) Uiso 0.09 1 d PD B 2
C85 C 0.260(3) 0.4520(16) 0.794(3) 0.0529(18) Uiso 0.09 1 d PD B 2
H85A H 0.2115 0.4749 0.8211 0.064 Uiso 0.09 1 calc PR B 2
H85B H 0.3011 0.5051 0.7935 0.064 Uiso 0.09 1 calc PR B 2
C86 C 0.236(4) 0.4275(19) 0.714(3) 0.0529(18) Uiso 0.09 1 d PD B 2
H86A H 0.2293 0.4619 0.6637 0.064 Uiso 0.09 1 d PR B 2
H86B H 0.1864 0.4419 0.7443 0.064 Uiso 0.09 1 d PR B 2
C87 C 0.227(3) 0.312(2) 0.722(3) 0.0529(18) Uiso 0.09 1 d PD B 2
H87A H 0.1719 0.2926 0.738 0.064 Uiso 0.09 1 calc PR B 2
H87B H 0.2401 0.2789 0.6725 0.064 Uiso 0.09 1 calc PR B 2
C88 C 0.291(3) 0.295(2) 0.784(3) 0.0529(18) Uiso 0.09 1 d PD B 2
H88A H 0.278 0.235 0.8119 0.064 Uiso 0.09 1 calc PR B 2
H88B H 0.3451 0.2858 0.7598 0.064 Uiso 0.09 1 calc PR B 2
C92 C 0.1254(11) 0.8810(16) 0.2665(11) 0.061(5) Uiso 0.63 1 d PD C 3
H92A H 0.1335 0.8215 0.2374 0.091 Uiso 0.63 1 calc PR C 3
H92B H 0.0804 0.9181 0.2407 0.091 Uiso 0.63 1 calc PR C 3
H92C H 0.1111 0.8657 0.3203 0.091 Uiso 0.63 1 calc PR C 3
C91 C 0.2043(12) 0.9393(15) 0.2683(12) 0.064(6) Uiso 0.63 1 d PD C 3
H91A H 0.2496 0.9034 0.2961 0.077 Uiso 0.63 1 calc PR C 3
H91B H 0.2208 0.9523 0.2141 0.077 Uiso 0.63 1 calc PR C 3
O3 O 0.1896(7) 1.0293(10) 0.3089(7) 0.039(3) Uiso 0.63 1 d PD C 3
C90 C 0.2629(11) 1.0888(14) 0.3000(12) 0.055(5) Uiso 0.63 1 d PD C 3
H90A H 0.2713 1.1005 0.2437 0.066 Uiso 0.63 1 calc PR C 3
H90B H 0.3125 1.0559 0.323 0.066 Uiso 0.63 1 calc PR C 3
C89 C 0.2497(12) 1.1830(14) 0.3419(11) 0.051(5) Uiso 0.63 1 d PD C 3
H89A H 0.2978 1.2246 0.3358 0.077 Uiso 0.63 1 calc PR C 3
H89B H 0.2428 1.1708 0.3978 0.077 Uiso 0.63 1 calc PR C 3
H89C H 0.2 1.2146 0.3193 0.077 Uiso 0.63 1 calc PR C 3
O4 O 0.1917(11) 1.0482(12) 0.3351(12) 0.0529(18) Uiso 0.37 1 d PD D 4
C93 C 0.1908(13) 1.1534(13) 0.3260(14) 0.0529(18) Uiso 0.37 1 d PD D 4
H93A H 0.1332 1.175 0.3146 0.064 Uiso 0.37 1 calc PR D 4
H93B H 0.2106 1.1833 0.3761 0.064 Uiso 0.37 1 calc PR D 4
C94 C 0.2418(14) 1.1855(14) 0.2643(15) 0.0529(18) Uiso 0.37 1 d PD D 4
H94A H 0.2721 1.245 0.2789 0.064 Uiso 0.37 1 calc PR D 4
H94B H 0.209 1.1958 0.2146 0.064 Uiso 0.37 1 calc PR D 4
C95 C 0.3040(13) 1.0946(16) 0.2583(15) 0.0529(18) Uiso 0.37 1 d PD D 4
H95A H 0.3231 1.086 0.2045 0.064 Uiso 0.37 1 calc PR D 4
H95B H 0.3524 1.1001 0.2957 0.064 Uiso 0.37 1 calc PR D 4
C96 C 0.2479(15) 1.0181(14) 0.2803(15) 0.0529(18) Uiso 0.37 1 d PD D 4
H96A H 0.2169 0.9947 0.2327 0.064 Uiso 0.37 1 calc PR D 4
H96B H 0.2809 0.964 0.3026 0.064 Uiso 0.37 1 calc PR D 4
O5 O 0.3160(8) 0.2890(11) 0.7088(8) 0.0529(18) Uiso 0.53 1 d PD E 5
C97 C 0.3090(10) 0.3849(13) 0.7446(13) 0.0529(18) Uiso 0.53 1 d PD E 5
H97A H 0.3443 0.3873 0.7935 0.064 Uiso 0.53 1 calc PR E 5
H97B H 0.3297 0.4336 0.7081 0.064 Uiso 0.53 1 calc PR E 5
C98 C 0.2252(12) 0.4082(13) 0.7623(13) 0.0529(18) Uiso 0.53 1 d PD E 5
H98A H 0.1978 0.4476 0.7205 0.064 Uiso 0.53 1 calc PR E 5
H98B H 0.2227 0.4419 0.8132 0.064 Uiso 0.53 1 calc PR E 5
C99 C 0.1852(13) 0.3017(14) 0.7659(13) 0.0529(18) Uiso 0.53 1 d PD E 5
H99A H 0.1929 0.2728 0.8187 0.064 Uiso 0.53 1 calc PR E 5
H99B H 0.1257 0.3017 0.7496 0.064 Uiso 0.53 1 calc PR E 5
C100 C 0.2352(12) 0.2536(14) 0.7085(12) 0.0529(18) Uiso 0.53 1 d PD E 5
H10A H 0.2369 0.1841 0.7201 0.064 Uiso 0.53 1 calc PR E 5
H10B H 0.2086 0.262 0.6555 0.064 Uiso 0.53 1 calc PR E 5

loop_
_atom_site_aniso_label
_atom_site_aniso_U_11
_atom_site_aniso_U_22
_atom_site_aniso_U_33
_atom_site_aniso_U_23
_atom_site_aniso_U_13
_atom_site_aniso_U_12
C1 0.030(4) 0.030(4) 0.025(4) 0.000(3) -0.008(3) -0.002(3)
C2 0.021(4) 0.012(3) 0.025(4) -0.005(3) 0.001(3) -0.007(3)
C3 0.023(5) 0.014(4) 0.029(6) 0.003(4) 0.002(4) 0.004(4)
C4 0.014(5) 0.008(4) 0.041(6) -0.004(4) -0.002(4) -0.001(3)
C5 0.012(5) 0.015(4) 0.050(6) -0.002(4) 0.003(4) -0.001(4)
C6 0.037(6) 0.017(5) 0.069(8) 0.009(5) -0.023(6) -0.004(4)
C7 0.045(7) 0.020(5) 0.039(7) -0.001(4) 0.006(5) -0.008(5)
C8 0.026(6) 0.011(5) 0.043(6) -0.005(4) 0.004(5) -0.004(4)
C9 0.033(6) 0.018(5) 0.042(6) -0.010(4) -0.001(5) -0.003(4)
C10 0.036(4) 0.028(4) 0.050(4) -0.008(4) -0.002(4) 0.000(3)
C11 0.011(5) 0.022(5) 0.044(7) -0.001(4) -0.002(4) -0.003(4)
C12 0.019(5) 0.024(5) 0.059(7) 0.001(5) 0.001(5) 0.007(4)
C13 0.036(6) 0.029(5) 0.028(6) -0.010(5) -0.020(4) 0.006(5)
C14 0.049(7) 0.051(7) 0.031(6) 0.006(5) -0.012(5) 0.011(6)
C15 0.043(7) 0.023(6) 0.073(9) -0.016(6) -0.017(7) 0.002(5)
C16 0.056(7) 0.025(6) 0.056(8) 0.001(5) -0.022(6) 0.017(5)
C17 0.031(6) 0.007(4) 0.037(6) -0.003(4) 0.004(5) 0.006(4)
C18 0.027(4) 0.010(3) 0.029(4) 0.003(3) -0.003(3) 0.003(3)
C19 0.035(6) 0.013(5) 0.028(6) -0.009(4) 0.006(5) -0.008(4)
C20 0.018(3) 0.017(3) 0.024(4) 0.005(3) -0.002(3) 0.007(3)
C21 0.023(5) 0.012(4) 0.032(6) 0.003(4) 0.006(4) 0.000(4)
C22 0.033(6) 0.008(4) 0.031(6) -0.001(4) -0.010(4) 0.004(4)
C23 0.024(5) 0.019(5) 0.033(5) 0.005(4) 0.000(4) 0.001(4)
C24 0.026(5) 0.016(5) 0.041(6) 0.002(4) 0.010(5) 0.005(4)
C25 0.022(5) 0.017(5) 0.035(6) 0.009(4) -0.013(4) -0.002(4)
C26 0.032(6) 0.027(5) 0.049(7) 0.004(5) -0.009(5) 0.014(4)
C27 0.050(7) 0.031(6) 0.044(7) -0.005(5) -0.013(6) 0.014(5)
C28 0.023(5) 0.022(5) 0.039(6) -0.006(4) 0.004(4) 0.000(4)
C29 0.025(4) 0.025(4) 0.046(4) 0.002(3) 0.008(3) 0.000(3)
C30 0.023(4) 0.014(4) 0.026(4) -0.006(3) 0.008(3) -0.004(3)
C31 0.040(7) 0.012(5) 0.049(7) -0.006(4) 0.015(5) 0.001(4)
C32 0.029(4) 0.020(4) 0.028(4) -0.003(3) 0.005(3) 0.005(3)
C33 0.032(6) 0.015(5) 0.071(9) -0.008(5) 0.007(6) 0.000(4)
C34 0.044(7) 0.016(5) 0.066(8) 0.004(5) 0.020(6) 0.009(5)
C35 0.039(4) 0.027(4) 0.041(4) 0.001(3) 0.011(4) -0.004(3)
C36 0.067(9) 0.018(5) 0.047(7) -0.006(5) 0.020(6) 0.003(5)
C37 0.067(9) 0.025(6) 0.102(11) -0.004(6) 0.058(8) 0.001(6)
C38 0.066(9) 0.025(6) 0.064(9) 0.013(5) 0.026(7) 0.009(6)
C39 0.036(6) 0.017(5) 0.033(6) 0.013(4) 0.010(5) 0.010(4)
C40 0.029(4) 0.017(4) 0.033(4) 0.007(3) 0.000(3) -0.002(3)
C41 0.024(5) 0.011(4) 0.027(5) 0.009(4) 0.002(4) 0.002(4)
C42 0.026(5) 0.014(5) 0.039(6) 0.004(4) 0.001(5) 0.007(4)
C43 0.014(5) 0.026(5) 0.040(7) 0.020(5) -0.009(5) -0.005(4)
C44 0.054(7) 0.027(6) 0.045(7) 0.013(5) 0.019(6) 0.014(5)
C45 0.054(8) 0.030(6) 0.046(7) 0.000(5) 0.006(6) -0.006(5)
C46 0.046(7) 0.014(5) 0.039(6) 0.004(4) 0.010(5) -0.009(4)
C47 0.053(7) 0.024(5) 0.027(6) 0.010(4) 0.001(5) 0.005(5)
C48 0.026(6) 0.021(5) 0.064(8) 0.020(5) -0.012(5) -0.001(4)
C49 0.040(6) 0.012(5) 0.027(6) 0.005(4) -0.003(5) 0.000(4)
C50 0.028(5) 0.028(5) 0.017(5) 0.013(5) 0.005(4) -0.001(5)
C51 0.029(6) 0.036(6) 0.034(6) 0.001(5) -0.004(5) 0.002(5)
C52 0.046(7) 0.040(7) 0.017(5) 0.002(4) -0.006(5) -0.003(5)
C53 0.041(7) 0.033(6) 0.050(7) -0.009(5) -0.011(6) 0.003(5)
C54 0.030(6) 0.047(6) 0.043(6) -0.006(6) 0.005(5) -0.002(6)
C55 0.036(6) 0.037(6) 0.033(6) 0.009(5) 0.007(5) 0.007(5)
C56 0.038(6) 0.028(5) 0.021(5) 0.002(4) -0.008(5) -0.008(4)
C57 0.035(6) 0.020(5) 0.026(6) 0.003(4) -0.012(5) 0.008(4)
C58 0.025(5) 0.015(5) 0.041(7) -0.003(4) -0.005(5) 0.001(4)
C59 0.015(5) 0.011(4) 0.061(7) 0.003(4) -0.004(5) 0.001(3)
C60 0.030(6) 0.008(4) 0.056(7) 0.007(4) -0.004(5) 0.000(4)
C61 0.023(5) 0.022(5) 0.050(7) -0.016(4) 0.012(5) 0.001(4)
C62 0.032(4) 0.022(4) 0.045(4) -0.005(3) -0.006(4) -0.001(3)
C63 0.026(6) 0.021(5) 0.067(8) -0.014(5) 0.000(6) 0.000(4)
C64 0.038(7) 0.036(6) 0.066(8) -0.008(6) -0.012(6) -0.003(5)
C65 0.031(6) 0.040(7) 0.070(8) -0.013(6) -0.006(6) 0.006(5)
C66 0.022(5) 0.019(5) 0.030(6) 0.007(4) 0.005(4) 0.006(4)
C67 0.024(5) 0.025(5) 0.035(6) 0.003(4) -0.003(5) -0.005(4)
C68 0.017(5) 0.029(5) 0.030(6) 0.013(4) -0.001(4) 0.009(4)
C69 0.016(4) 0.019(5) 0.038(6) 0.009(5) 0.000(4) 0.002(4)
C70 0.017(4) 0.016(3) 0.027(4) 0.007(3) 0.004(3) 0.010(3)
C71 0.023(5) 0.015(5) 0.036(6) 0.012(4) -0.001(4) -0.003(4)
C72 0.021(5) 0.018(5) 0.045(6) 0.014(5) 0.011(4) 0.002(4)
C73 0.025(6) 0.029(5) 0.041(6) 0.010(5) 0.002(5) 0.006(4)
C74 0.028(6) 0.018(5) 0.033(6) -0.007(4) 0.005(4) 0.004(4)
C75 0.042(6) 0.014(5) 0.056(7) -0.002(5) 0.006(5) 0.002(4)
C76 0.033(6) 0.026(6) 0.064(8) -0.006(5) 0.017(6) 0.006(5)
N1 0.024(3) 0.018(3) 0.028(3) -0.006(3) 0.004(3) 0.004(3)
N2 0.035(5) 0.015(4) 0.055(6) -0.007(4) 0.006(4) 0.005(3)
N3 0.024(3) 0.011(3) 0.029(3) 0.002(3) 0.006(3) 0.005(3)
N4 0.027(4) 0.011(4) 0.021(4) -0.006(3) -0.001(4) 0.004(3)
N5 0.017(4) 0.026(4) 0.035(5) 0.008(4) 0.000(4) -0.001(3)
N7 0.018(4) 0.019(4) 0.028(5) 0.003(3) 0.000(3) 0.003(3)
N8 0.028(4) 0.017(4) 0.023(4) 0.000(3) 0.006(3) 0.001(3)
N6 0.026(5) 0.016(4) 0.044(5) 0.002(4) 0.006(4) -0.001(3)
P1 0.0209(14) 0.0128(12) 0.0399(17) -0.0052(11) 0.0019(12) 0.0013(10)
P2 0.0195(13) 0.0258(13) 0.0294(15) 0.0083(11) -0.0016(11) 0.0016(10)
Cl1 0.0215(12) 0.0246(12) 0.0409(15) 0.0060(10) 0.0058(11) 0.0025(9)
Cl2 0.0343(14) 0.0316(13) 0.0273(14) -0.0015(10) -0.0021(11) 0.0045(10)
Ru1 0.0194(4) 0.0110(3) 0.0333(5) -0.0033(3) 0.0009(3) -0.0001(3)
Ru2 0.0178(4) 0.0192(4) 0.0284(4) 0.0059(3) 0.0002(3) 0.0010(3)

loop_
_atom_type_symbol
_atom_type_description
_atom_type_scat_dispersion_real
_atom_type_scat_dispersion_imag
_atom_type_scat_source
C C 0.0033 0.0016 'International Tables Vol C Tables 4.2.6.8 and 6.1.1.4'
H H 0 0 'International Tables Vol C Tables 4.2.6.8 and 6.1.1.4'
N N 0.0061 0.0033 'International Tables Vol C Tables 4.2.6.8 and 6.1.1.4'
O O 0.0106 0.006 'International Tables Vol C Tables 4.2.6.8 and 6.1.1.4'
P P 0.1023 0.0942 'International Tables Vol C Tables 4.2.6.8 and 6.1.1.4'
Cl Cl 0.1484 0.1585 'International Tables Vol C Tables 4.2.6.8 and 6.1.1.4'
Ru Ru -1.2594 0.8363 'International Tables Vol C Tables 4.2.6.8 and 6.1.1.4'

loop_
_geom_angle_atom_site_label_1
_geom_angle_atom_site_label_2
_geom_angle_atom_site_label_3
_geom_angle
C5 C1 C2 109.7(8)
C5 C1 C6 122.9(9)
C2 C1 C6 126.4(9)
C5 C1 Ru1 73.4(5)
C2 C1 Ru1 71.4(5)
C6 C1 Ru1 131.0(7)
C3 C2 C1 106.6(8)
C3 C2 C7 126.6(8)
C1 C2 C7 126.4(8)
C3 C2 Ru1 71.3(5)
C1 C2 Ru1 71.2(5)
C7 C2 Ru1 128.1(6)
C4 C3 C2 108.3(8)
C4 C3 C8 126.1(8)
C2 C3 C8 125.0(8)
C4 C3 Ru1 71.4(5)
C2 C3 Ru1 71.7(5)
C8 C3 Ru1 129.3(6)
C3 C4 C5 108.1(8)
C3 C4 C9 127.7(8)
C5 C4 C9 123.9(8)
C3 C4 Ru1 71.7(5)
C5 C4 Ru1 72.7(5)
C9 C4 Ru1 126.9(6)
C1 C5 C4 107.3(8)
C1 C5 C10 127.9(9)
C4 C5 C10 124.7(9)
C1 C5 Ru1 70.9(5)
C4 C5 Ru1 69.9(5)
C10 C5 Ru1 127.4(7)
C1 C6 H6A 109.5
C1 C6 H6B 109.5
H6A C6 H6B 109.5
C1 C6 H6C 109.5
H6A C6 H6C 109.5
H6B C6 H6C 109.5
C2 C7 H7A 109.5
C2 C7 H7B 109.5
H7A C7 H7B 109.5
C2 C7 H7C 109.5
H7A C7 H7C 109.5
H7B C7 H7C 109.5
C3 C8 H8B 109.5
C3 C8 H8C 109.5
H8B C8 H8C 109.5
C3 C8 H8X 109.5
H8B C8 H8X 109.5
H8C C8 H8X 109.5
C4 C9 H9A 109.5
C4 C9 H9B 109.5
H9A C9 H9B 109.5
C4 C9 H9C 109.5
H9A C9 H9C 109.5
H9B C9 H9C 109.5
C5 C10 H10D 109.5
C5 C10 H10E 109.5
H10D C10 H10E 109.5
C5 C10 H10F 109.5
H10D C10 H10F 109.5
H10E C10 H10F 109.5
C13 C11 C12 117.7(9)
C13 C11 P1 122.7(8)
C12 C11 P1 119.5(7)
C14 C12 C11 119.6(9)
C14 C12 H12 120.2
C11 C12 H12 120.2
C11 C13 C15 121.3(10)
C11 C13 H13 119.4
C15 C13 H13 119.4
C16 C14 C12 122.7(11)
C16 C14 H14 118.7
C12 C14 H14 118.7
C16 C15 C13 120.6(10)
C16 C15 H15 119.7
C13 C15 H15 119.7
C14 C16 C15 118.0(10)
C14 C16 H16 121
C15 C16 H16 121
C18 C17 P1 111.8(6)
C18 C17 H17A 109.3
P1 C17 H17A 109.3
C18 C17 H17B 109.3
P1 C17 H17B 109.3
H17A C17 H17B 107.9
N3 C18 C17 113.4(8)
N3 C18 H18A 108.9
C17 C18 H18A 108.9
N3 C18 H18B 108.9
C17 C18 H18B 108.9
H18A C18 H18B 107.7
N4 C19 N3 105.1(8)
N4 C19 Ru1 126.2(6)
N3 C19 Ru1 127.9(7)
C21 C20 C22 122.4(8)
C21 C20 N3 107.0(8)
C22 C20 N3 130.6(8)
C20 C21 C23 122.4(8)
C20 C21 N4 106.1(8)
C23 C21 N4 131.4(9)
C24 C22 C20 115.8(8)
C24 C22 H22 122.1
C20 C22 H22 122.1
C21 C23 C25 116.3(8)
C21 C23 H23 121.9
C25 C23 H23 121.9
C25 C24 C22 122.0(8)
C25 C24 C26 120.6(8)
C22 C24 C26 117.4(9)
C24 C25 C23 120.9(8)
C24 C25 C27 119.7(8)
C23 C25 C27 119.3(8)
C24 C26 H26A 109.5
C24 C26 H26B 109.5
H26A C26 H26B 109.5
C24 C26 H26C 109.5
H26A C26 H26C 109.5
H26B C26 H26C 109.5
C25 C27 H27A 109.5
C25 C27 H27B 109.5
H27A C27 H27B 109.5
C25 C27 H27C 109.5
H27A C27 H27C 109.5
H27B C27 H27C 109.5
C29 C28 P1 111.3(6)
C29 C28 H28A 109.4
P1 C28 H28A 109.4
C29 C28 H28B 109.4
P1 C28 H28B 109.4
H28A C28 H28B 108
N1 C29 C28 111.4(8)
N1 C29 H29A 109.3
C28 C29 H29A 109.3
N1 C29 H29B 109.3
C28 C29 H29B 109.3
H29A C29 H29B 108
N1 C30 N2 103.6(7)
N1 C30 Ru1 128.1(7)
N2 C30 Ru1 127.6(6)
N1 C31 C32 107.0(8)
N1 C31 C33 133.8(10)
C32 C31 C33 119.1(10)
N2 C32 C31 103.4(8)
N2 C32 C34 133.3(9)
C31 C32 C34 123.2(9)
C31 C33 C35 117.9(10)
C31 C33 H33 121
C35 C33 H33 121
C36 C34 C32 116.1(11)
C36 C34 H34 121.9
C32 C34 H34 121.9
C36 C35 C33 120.9(10)
C36 C35 C37 120.5(11)
C33 C35 C37 118.6(11)
C34 C36 C35 122.7(11)
C34 C36 C38 119.1(12)
C35 C36 C38 118.2(11)
C35 C37 H37A 109.5
C35 C37 H37B 109.5
H37A C37 H37B 109.5
C35 C37 H37C 109.5
H37A C37 H37C 109.5
H37B C37 H37C 109.5
C36 C38 H38A 109.5
C36 C38 H38B 109.5
H38A C38 H38B 109.5
C36 C38 H38C 109.5
H38A C38 H38C 109.5
H38B C38 H38C 109.5
C40 C39 C43 107.2(8)
C40 C39 C44 126.2(10)
C43 C39 C44 126.1(10)
C40 C39 Ru2 69.8(5)
C43 C39 Ru2 70.2(5)
C44 C39 Ru2 132.0(6)
C41 C40 C39 109.8(8)
C41 C40 C45 124.4(9)
C39 C40 C45 125.3(9)
C41 C40 Ru2 72.2(5)
C39 C40 Ru2 73.7(5)
C45 C40 Ru2 127.7(7)
C40 C41 C42 107.0(8)
C40 C41 C46 127.3(8)
C42 C41 C46 125.3(8)
C40 C41 Ru2 71.1(5)
C42 C41 Ru2 71.2(5)
C46 C41 Ru2 127.9(6)
C41 C42 C43 108.3(8)
C41 C42 C47 127.0(9)
C43 C42 C47 124.4(9)
C41 C42 Ru2 71.9(5)
C43 C42 Ru2 71.6(5)
C47 C42 Ru2 127.1(6)
C39 C43 C42 107.7(8)
C39 C43 C48 125.6(9)
C42 C43 C48 126.1(10)
C39 C43 Ru2 73.4(5)
C42 C43 Ru2 71.1(5)
C48 C43 Ru2 127.8(6)
C39 C44 H44A 109.5
C39 C44 H44B 109.5
H44A C44 H44B 109.5
C39 C44 H44C 109.5
H44A C44 H44C 109.5
H44B C44 H44C 109.5
C40 C45 H45A 109.5
C40 C45 H45B 109.5
H45A C45 H45B 109.5
C40 C45 H45C 109.5
H45A C45 H45C 109.5
H45B C45 H45C 109.5
C41 C46 H46A 109.5
C41 C46 H46B 109.5
H46A C46 H46B 109.5
C41 C46 H46C 109.5
H46A C46 H46C 109.5
H46B C46 H46C 109.5
C42 C47 H47A 109.5
C42 C47 H47B 109.5
H47A C47 H47B 109.5
C42 C47 H47C 109.5
H47A C47 H47C 109.5
H47B C47 H47C 109.5
C43 C48 H48A 109.5
C43 C48 H48B 109.5
H48A C48 H48B 109.5
C43 C48 H48C 109.5
H48A C48 H48C 109.5
H48B C48 H48C 109.5
C51 C49 C50 117.1(9)
C51 C49 P2 122.3(8)
C50 C49 P2 120.4(7)
C52 C50 C49 121.2(9)
C52 C50 H50 119.4
C49 C50 H50 119.4
C49 C51 C53 122.8(10)
C49 C51 H51 118.6
C53 C51 H51 118.6
C54 C52 C50 119.1(9)
C54 C52 H52 120.5
C50 C52 H52 120.5
C51 C53 C54 119.2(10)
C51 C53 H53 120.4
C54 C53 H53 120.4
C52 C54 C53 120.4(10)
C52 C54 H54 119.8
C53 C54 H54 119.8
C56 C55 P2 112.2(7)
C56 C55 H55A 109.2
P2 C55 H55A 109.2
C56 C55 H55B 109.2
P2 C55 H55B 109.2
H55A C55 H55B 107.9
N7 C56 C55 110.3(7)
N7 C56 H56A 109.6
C55 C56 H56A 109.6
N7 C56 H56B 109.6
C55 C56 H56B 109.6
H56A C56 H56B 108.1
N8 C57 N7 105.7(8)
N8 C57 Ru2 125.2(6)
N7 C57 Ru2 128.2(7)
C59 C58 C60 120.4(9)
C59 C58 N7 106.5(8)
C60 C58 N7 133.0(10)
C58 C59 C61 123.1(9)
C58 C59 N8 105.2(8)
C61 C59 N8 131.7(10)
C62 C60 C58 118.4(10)
C62 C60 H60 120.8
C58 C60 H60 120.8
C63 C61 C59 116.1(10)
C63 C61 H61 121.9
C59 C61 H61 121.9
C60 C62 C63 121.8(10)
C60 C62 C64 120.6(10)
C63 C62 C64 117.5(10)
C61 C63 C62 120.1(9)
C61 C63 C65 117.6(10)
C62 C63 C65 122.2(10)
C62 C64 H64A 109.5
C62 C64 H64B 109.5
H64A C64 H64B 109.5
C62 C64 H64C 109.5
H64A C64 H64C 109.5
H64B C64 H64C 109.5
C63 C65 H65A 109.5
C63 C65 H65B 109.5
H65A C65 H65B 109.5
C63 C65 H65C 109.5
H65A C65 H65C 109.5
H65B C65 H65C 109.5
C67 C66 P2 111.7(6)
C67 C66 H66A 109.3
P2 C66 H66A 109.3
C67 C66 H66B 109.3
P2 C66 H66B 109.3
H66A C66 H66B 108
N5 C67 C66 111.9(8)
N5 C67 H67A 109.2
C66 C67 H67A 109.2
N5 C67 H67B 109.2
C66 C67 H67B 109.2
H67A C67 H67B 107.9
N6 C68 N5 106.9(8)
N6 C68 Ru2 124.3(7)
N5 C68 Ru2 128.0(7)
C71 C69 N5 133.0(8)
C71 C69 C70 121.1(9)
N5 C69 C70 105.8(8)
N6 C70 C69 107.8(8)
N6 C70 C72 132.7(9)
C69 C70 C72 119.6(9)
C73 C71 C69 118.4(9)
C73 C71 H71 120.8
C69 C71 H71 120.8
C74 C72 C70 119.6(8)
C74 C72 H72 120.2
C70 C72 H72 120.2
C71 C73 C74 121.9(9)
C71 C73 C75 119.4(9)
C74 C73 C75 118.7(9)
C72 C74 C73 119.4(8)
C72 C74 C76 120.2(9)
C73 C74 C76 120.4(9)
C73 C75 H75A 109.5
C73 C75 H75B 109.5
H75A C75 H75B 109.5
C73 C75 H75C 109.5
H75A C75 H75C 109.5
H75B C75 H75C 109.5
C74 C76 H76A 109.5
C74 C76 H76B 109.5
H76A C76 H76B 109.5
C74 C76 H76C 109.5
H76A C76 H76C 109.5
H76B C76 H76C 109.5
C30 N1 C31 112.5(8)
C30 N1 C29 125.6(8)
C31 N1 C29 121.1(8)
C30 N2 C32 113.4(8)
C30 N2 H2B 123.3
C32 N2 H2B 123.3
C19 N3 C20 110.2(8)
C19 N3 C18 124.0(8)
C20 N3 C18 125.6(7)
C19 N4 C21 111.6(7)
C19 N4 H4B 124.2
C21 N4 H4B 124.2
C68 N5 C69 109.3(7)
C68 N5 C67 124.2(8)
C69 N5 C67 126.3(8)
C57 N7 C58 111.0(8)
C57 N7 C56 124.7(8)
C58 N7 C56 124.0(8)
C57 N8 C59 111.6(7)
C57 N8 H8 124.2
C59 N8 H8 124.2
C70 N6 C68 110.2(8)
C70 N6 H6E 124.9
C68 N6 H6E 124.9
C17 P1 C28 104.3(4)
C17 P1 C11 101.7(4)
C28 P1 C11 99.8(4)
C17 P1 Ru1 113.7(3)
C28 P1 Ru1 113.9(3)
C11 P1 Ru1 121.1(3)
C49 P2 C55 102.2(4)
C49 P2 C66 100.8(4)
C55 P2 C66 104.1(5)
C49 P2 Ru2 120.5(3)
C55 P2 Ru2 113.9(3)
C66 P2 Ru2 113.3(3)
C30 Ru1 C19 92.6(4)
C30 Ru1 C4 96.7(3)
C19 Ru1 C4 111.0(3)
C30 Ru1 C3 128.5(3)
C19 Ru1 C3 89.0(3)
C4 Ru1 C3 36.9(3)
C30 Ru1 C1 125.7(3)
C19 Ru1 C1 140.7(4)
C4 Ru1 C1 61.3(3)
C3 Ru1 C1 61.7(3)
C30 Ru1 C2 156.6(3)
C19 Ru1 C2 103.5(4)
C4 Ru1 C2 61.8(3)
C3 Ru1 C2 37.0(3)
C1 Ru1 C2 37.5(3)
C30 Ru1 P1 87.8(2)
C19 Ru1 P1 89.1(3)
C4 Ru1 P1 159.1(2)
C3 Ru1 P1 143.8(2)
C1 Ru1 P1 99.7(3)
C2 Ru1 P1 109.1(2)
C30 Ru1 C5 95.9(3)
C19 Ru1 C5 148.0(3)
C4 Ru1 C5 37.4(3)
C3 Ru1 C5 61.8(3)
C1 Ru1 C5 35.8(3)
C2 Ru1 C5 61.6(3)
P1 Ru1 C5 121.9(2)
C57 Ru2 C68 91.3(3)
C57 Ru2 C40 95.6(3)
C68 Ru2 C40 149.4(3)
C57 Ru2 C42 125.1(4)
C68 Ru2 C42 90.7(3)
C40 Ru2 C42 61.1(3)
C57 Ru2 P2 88.5(3)
C68 Ru2 P2 88.2(3)
C40 Ru2 P2 121.8(3)
C42 Ru2 P2 146.3(2)
C57 Ru2 C43 155.0(3)
C68 Ru2 C43 104.3(4)
C40 Ru2 C43 61.2(3)
C42 Ru2 C43 37.4(3)
P2 Ru2 C43 110.9(2)
C57 Ru2 C41 94.1(3)
C68 Ru2 C41 113.1(3)
C40 Ru2 C41 36.7(3)
C42 Ru2 C41 36.9(3)
P2 Ru2 C41 158.5(2)
C43 Ru2 C41 62.0(3)
C57 Ru2 C39 127.3(4)
C68 Ru2 C39 140.4(4)
C40 Ru2 C39 36.5(3)
C42 Ru2 C39 61.3(3)
P2 Ru2 C39 100.3(2)
C43 Ru2 C39 36.5(4)
C41 Ru2 C39 61.3(3)
C84 O1 C81 103.4(11)
C82 C81 O1 112.5(12)
C82 C81 H81A 109.1
O1 C81 H81A 109.1
C82 C81 H81B 109.1
O1 C81 H81B 109.1
H81A C81 H81B 107.8
O1 C81 H86B 90.1
H81A C81 H86B 80.6
H81B C81 H86B 154.1
C81 C82 C83 100.5(12)
C81 C82 H82A 111.7
C83 C82 H82A 111.7
C81 C82 H82B 111.7
C83 C82 H82B 111.7
H82A C82 H82B 109.4
C81 C82 H86A 96
C83 C82 H86A 99.5
H82A C82 H86A 132.5
C83 C82 H86B 99.1
H82A C82 H86B 129.6
H82B C82 H86B 93.8
H86A C82 H86B 76
C84 C83 C82 99.3(13)
C84 C83 H83A 111.9
C82 C83 H83A 111.9
C84 C83 H83B 111.9
C82 C83 H83B 111.9
H83A C83 H83B 109.6
O1 C84 C83 112.4(15)
O1 C84 H84A 109.1
C83 C84 H84A 109.1
O1 C84 H84B 109.1
C83 C84 H84B 109.1
H84A C84 H84B 107.9
C88 O2 C85 103.4(11)
C86 C85 O2 112.5(12)
C86 C85 H85A 109.1
O2 C85 H85A 109.1
C86 C85 H85B 109.1
O2 C85 H85B 108.0
H85A C85 H85B 107.8
O2 C85 H86B 121.9
H85A C85 H86B 69.2
H85B C85 H86B 127.1
C85 C86 C87 100.4(12)
C85 C86 H86A 136.2
C87 C86 H86A 123.1
C85 C86 H86B 70
C87 C86 H86B 95
H86A C86 H86B 107.2
C88 C87 C86 99.3(13)
C88 C87 H87A 111.9
C86 C87 H87A 113.0
C88 C87 H87B 111.9
C86 C87 H87B 111.9
H87A C87 H87B 109.6
O2 C88 C87 112.4(15)
O2 C88 H88A 109.1
C87 C88 H88A 109.1
O2 C88 H88B 109.1
C87 C88 H88B 109.1
H88A C88 H88B 107.9
C91 C92 H92A 109.5
C91 C92 H92B 109.5
H92A C92 H92B 109.5
C91 C92 H92C 109.5
H92A C92 H92C 109.5
H92B C92 H92C 109.5
O3 C91 C92 108.4(15)
O3 C91 H91A 110
C92 C91 H91A 110
O3 C91 H91B 110
C92 C91 H91B 110
H91A C91 H91B 108.4
C91 O3 C90 106.8(14)
O3 C90 C89 108.1(14)
O3 C90 H90A 110.1
C89 C90 H90A 110.1
O3 C90 H90B 110.1
C89 C90 H90B 110.1
H90A C90 H90B 108.4
C90 C89 H89A 109.5
C90 C89 H89B 109.5
H89A C89 H89B 109.5
C90 C89 H89C 109.5
H89A C89 H89C 109.5
H89B C89 H89C 109.5
C96 O4 C93 103.5(11)
C94 C93 O4 112.5(12)
C94 C93 H93A 109.1
O4 C93 H93A 109.1
C94 C93 H93B 109.1
O4 C93 H93B 109.1
H93A C93 H93B 107.8
C93 C94 C95 100.4(12)
C93 C94 H94A 111.7
C95 C94 H94A 111.7
C93 C94 H94B 111.7
C95 C94 H94B 111.7
H94A C94 H94B 109.5
C96 C95 C94 99.3(13)
C96 C95 H95A 111.9
C94 C95 H95A 111.9
C96 C95 H95B 111.9
C94 C95 H95B 111.9
H95A C95 H95B 109.6
O4 C96 C95 112.5(15)
O4 C96 H96A 109.1
C95 C96 H96A 109.1
O4 C96 H96B 109.1
C95 C96 H96B 109.1
H96A C96 H96B 107.8
C100 O5 C97 103.4(11)
C98 C97 O5 112.5(12)
C98 C97 H97A 109.1
O5 C97 H97A 109.1
C98 C97 H97B 109.1
O5 C97 H97B 109.1
H97A C97 H97B 107.8
C97 C98 C99 100.5(12)
C97 C98 H86B 138.8
C99 C98 H86B 103.6
C97 C98 H98A 111.7
C99 C98 H98A 111.7
C97 C98 H98B 111.7
C99 C98 H98B 111.7
H86B C98 H98B 89.7
H98A C98 H98B 109.4
C100 C99 C98 99.3(13)
C100 C99 H99A 111.9
C98 C99 H99A 111.9
C100 C99 H99B 111.9
C98 C99 H99B 111.9
H99A C99 H99B 109.6
O5 C100 C99 112.4(15)
O5 C100 H10A 109.1
C99 C100 H10A 109.1
O5 C100 H10B 109.1
C99 C100 H10B 109.1
H10A C100 H10B 107.9

loop_
_geom_bond_atom_site_label_1
_geom_bond_atom_site_label_2
_geom_bond_distance
C1 C5 1.389(13)
C1 C2 1.444(13)
C1 C6 1.486(13)
C1 Ru1 2.245(10)
C2 C3 1.427(12)
C2 C7 1.506(13)
C2 Ru1 2.248(9)
C3 C4 1.418(12)
C3 C8 1.512(12)
C3 Ru1 2.243(9)
C4 C5 1.449(12)
C4 C9 1.478(13)
C4 Ru1 2.240(8)
C5 C10 1.475(13)
C5 Ru1 2.277(8)
C6 H6A 0.98
C6 H6B 0.98
C6 H6C 0.98
C7 H7A 0.98
C7 H7B 0.98
C7 H7C 0.98
C8 H8B 0.98
C8 H8C 0.98
C8 H8X 0.98
C9 H9A 0.98
C9 H9B 0.98
C9 H9C 0.98
C10 H10D 0.98
C10 H10E 0.98
C10 H10F 0.98
C11 C13 1.374(13)
C11 C12 1.415(14)
C11 P1 1.840(10)
C12 C14 1.372(14)
C12 H12 0.95
C13 C15 1.390(14)
C13 H13 0.95
C14 C16 1.363(14)
C14 H14 0.95
C15 C16 1.385(16)
C15 H15 0.95
C16 H16 0.95
C17 C18 1.535(13)
C17 P1 1.811(8)
C17 H17A 0.99
C17 H17B 0.99
C18 N3 1.439(11)
C18 H18A 0.99
C18 H18B 0.99
C19 N4 1.357(12)
C19 N3 1.374(11)
C19 Ru1 2.029(10)
C20 C21 1.360(12)
C20 C22 1.397(12)
C20 N3 1.423(10)
C21 C23 1.384(12)
C21 N4 1.416(11)
C22 C24 1.392(13)
C22 H22 0.95
C23 C25 1.406(13)
C23 H23 0.95
C24 C25 1.389(13)
C24 C26 1.520(13)
C25 C27 1.533(12)
C26 H26A 0.98
C26 H26B 0.98
C26 H26C 0.98
C27 H27A 0.98
C27 H27B 0.98
C27 H27C 0.98
C28 C29 1.501(13)
C28 P1 1.820(9)
C28 H28A 0.99
C28 H28B 0.99
C29 N1 1.449(12)
C29 H29A 0.99
C29 H29B 0.99
C30 N1 1.328(11)
C30 N2 1.378(12)
C30 Ru1 2.029(8)
C31 N1 1.391(12)
C31 C32 1.396(14)
C31 C33 1.401(14)
C32 N2 1.388(12)
C32 C34 1.402(14)
C33 C35 1.401(15)
C33 H33 0.95
C34 C36 1.365(15)
C34 H34 0.95
C35 C36 1.388(16)
C35 C37 1.502(15)
C36 C38 1.516(16)
C37 H37A 0.98
C37 H37B 0.98
C37 H37C 0.98
C38 H38A 0.98
C38 H38B 0.98
C38 H38C 0.98
C39 C40 1.421(13)
C39 C43 1.423(14)
C39 C44 1.465(13)
C39 Ru2 2.294(9)
C40 C41 1.416(13)
C40 C45 1.533(14)
C40 Ru2 2.243(9)
C41 C42 1.423(13)
C41 C46 1.486(12)
C41 Ru2 2.256(8)
C42 C43 1.441(13)
C42 C47 1.510(13)
C42 Ru2 2.246(9)
C43 C48 1.485(13)
C43 Ru2 2.252(9)
C44 H44A 0.98
C44 H44B 0.98
C44 H44C 0.98
C45 H45A 0.98
C45 H45B 0.98
C45 H45C 0.98
C46 H46A 0.98
C46 H46B 0.98
C46 H46C 0.98
C47 H47A 0.98
C47 H47B 0.98
C47 H47C 0.98
C48 H48A 0.98
C48 H48B 0.98
C48 H48C 0.98
C49 C51 1.360(13)
C49 C50 1.403(13)
C49 P2 1.825(10)
C50 C52 1.403(13)
C50 H50 0.95
C51 C53 1.375(14)
C51 H51 0.95
C52 C54 1.363(13)
C52 H52 0.95
C53 C54 1.388(14)
C53 H53 0.95
C54 H54 0.95
C55 C56 1.527(13)
C55 P2 1.841(10)
C55 H55A 0.99
C55 H55B 0.99
C56 N7 1.496(12)
C56 H56A 0.99
C56 H56B 0.99
C57 N8 1.324(11)
C57 N7 1.337(11)
C57 Ru2 2.059(9)
C58 C59 1.354(14)
C58 C60 1.385(13)
C58 N7 1.396(11)
C59 C61 1.406(12)
C59 N8 1.409(11)
C60 C62 1.366(14)
C60 H60 0.95
C61 C63 1.395(14)
C61 H61 0.95
C62 C63 1.403(15)
C62 C64 1.513(14)
C63 C65 1.491(14)
C64 H64A 0.98
C64 H64B 0.98
C64 H64C 0.98
C65 H65A 0.98
C65 H65B 0.98
C65 H65C 0.98
C66 C67 1.505(13)
C66 P2 1.842(9)
C66 H66A 0.99
C66 H66B 0.99
C67 N5 1.425(12)
C67 H67A 0.99
C67 H67B 0.99
C68 N6 1.365(12)
C68 N5 1.368(12)
C68 Ru2 2.066(10)
C69 C71 1.384(13)
C69 N5 1.399(12)
C69 C70 1.399(12)
C70 N6 1.358(11)
C70 C72 1.405(12)
C71 C73 1.372(13)
C71 H71 0.95
C72 C74 1.373(13)
C72 H72 0.95
C73 C74 1.410(13)
C73 C75 1.540(14)
C74 C76 1.530(13)
C75 H75A 0.98
C75 H75B 0.98
C75 H75C 0.98
C76 H76A 0.98
C76 H76B 0.98
C76 H76C 0.98
N2 H2B 0.88
N4 H4B 0.88
N8 H8 0.88
N6 H6E 0.88
P1 Ru1 2.258(3)
P2 Ru2 2.249(7)
O1 C84 1.398(19)
O1 C81 1.477(17)
C81 C82 1.44(2)
C81 H81A 0.99
C81 H81B 0.99
C82 C83 1.62(2)
C82 H82A 0.99
C82 H82B 0.99
C83 C84 1.46(2)
C83 H83A 0.99
C83 H83B 0.99
C84 H84A 0.99
C84 H84B 0.99
O2 C88 1.397(19)
O2 C85 1.477(17)
C85 C86 1.44(2)
C85 H85A 0.99
C85 H85B 0.99
C86 C87 1.62(2)
C86 H86A 0.99
C86 H86B 0.99
C87 C88 1.46(2)
C87 H87A 0.99
C87 H87B 0.99
C88 H88A 0.99
C88 H88B 0.99
C92 C91 1.51(2)
C92 H92A 0.98
C92 H92B 0.98
C92 H92C 0.98
C91 O3 1.458(18)
C91 H91A 0.99
C91 H91B 0.99
O3 C90 1.461(18)
C90 C89 1.52(2)
C90 H90A 0.99
C90 H90B 0.99
C89 H89A 0.98
C89 H89B 0.98
C89 H89C 0.98
O4 C96 1.397(19)
O4 C93 1.477(17)
C93 C94 1.44(2)
C93 H93A 0.99
C93 H93B 0.99
C94 C95 1.62(2)
C94 H94A 0.99
C94 H94B 0.99
C95 C96 1.46(2)
C95 H95A 0.99
C95 H95B 0.99
C96 H96A 0.99
C96 H96B 0.99
O5 C100 1.397(19)
O5 C97 1.477(17)
C97 C98 1.44(2)
C97 H97A 0.99
C97 H97B 0.99
C98 C99 1.62(2)
C98 H86B 0.8323
C98 H98A 0.99
C98 H98B 0.99
C99 C100 1.46(2)
C99 H99A 0.99
C99 H99B 0.99
C100 H10A 0.99
C100 H10B 0.99
